data_4069437
loop_
_publ_author_name
'Zhu, Xiancui'
'Fan, Jiaxi'
'Wu, Yunjun'
'Wang, Shaowu'
'Zhang, Lijun'
'Yang, Gaosheng'
'Wei, Yun'
'Yin, Chengwei'
'Zhu, Hong'
'Wu, Shihong'
'Zhang, Hongtao'

_publ_section_title
;
 Synthesis, Characterization, Selective Catalytic Activity, and Reactivity
 of Rare Earth Metal Amides with Different Metal&#x2212;Nitrogen Bonds
;
_journal_issue 13
_journal_name_full Organometallics
_journal_page_first 3882
_journal_paper_doi 10.1021/om900191j
_journal_volume 28
_journal_year 2009
_chemical_formula_sum 'C44 H80 N6 O2 Si8 Yb2'
_chemical_formula_weight 1295.94
_chemical_name_systematic
; 
 ? 
;
_space_group_IT_number 2
_symmetry_cell_setting triclinic
_symmetry_space_group_name_Hall '-P 1'
_symmetry_space_group_name_H-M 'P -1'
_atom_sites_solution_hydrogens geom
_atom_sites_solution_primary direct
_atom_sites_solution_secondary difmap
_audit_creation_method SHELXL-97
_cell_angle_alpha 113.3620(10)
_cell_angle_beta 95.5630(10)
_cell_angle_gamma 104.2380(10)
_cell_formula_units_Z 2
_cell_length_a 11.3283(5)
_cell_length_b 15.4347(7)
_cell_length_c 19.2338(9)
_cell_measurement_temperature 293(2)
_cell_volume 2920.1(2)
_computing_structure_refinement 'SHELXL-97 (Sheldrick, 1997)'
_computing_structure_solution 'SHELXS-97 (Sheldrick, 1990)'
_diffrn_ambient_temperature 293(2)
_diffrn_measured_fraction_theta_full 0.976
_diffrn_measured_fraction_theta_max 0.976
_diffrn_radiation_monochromator graphite
_diffrn_radiation_source 'fine-focus sealed tube'
_diffrn_radiation_type MoK\a
_diffrn_radiation_wavelength 0.71073
_diffrn_reflns_av_R_equivalents 0.0277
_diffrn_reflns_av_sigmaI/netI 0.0487
_diffrn_reflns_limit_h_max 14
_diffrn_reflns_limit_h_min -14
_diffrn_reflns_limit_k_max 20
_diffrn_reflns_limit_k_min -19
_diffrn_reflns_limit_l_max 24
_diffrn_reflns_limit_l_min -24
_diffrn_reflns_number 25429
_diffrn_reflns_theta_full 27.47
_diffrn_reflns_theta_max 27.47
_diffrn_reflns_theta_min 1.18
_exptl_absorpt_coefficient_mu 3.385
_exptl_crystal_density_diffrn 1.474
_exptl_crystal_density_method 'not measured'
_exptl_crystal_F_000 1308
_refine_diff_density_max 1.056
_refine_diff_density_min -0.812
_refine_diff_density_rms 0.102
_refine_ls_extinction_coef 0.00000(4)
_refine_ls_extinction_expression Fc^*^=kFc[1+0.001xFc^2^\l^3^/sin(2\q)]^-1/4^
_refine_ls_extinction_method SHELXL
_refine_ls_goodness_of_fit_ref 1.006
_refine_ls_hydrogen_treatment mixed
_refine_ls_matrix_type full
_refine_ls_number_parameters 580
_refine_ls_number_reflns 13051
_refine_ls_number_restraints 0
_refine_ls_restrained_S_all 1.006
_refine_ls_R_factor_all 0.0545
_refine_ls_R_factor_gt 0.0323
_refine_ls_shift/su_max 5.651
_refine_ls_shift/su_mean 0.011
_refine_ls_structure_factor_coef Fsqd
_refine_ls_weighting_details 'calc w=1/[\s^2^(Fo^2^)+(0.0266P)^2^+0.4583P] where P=(Fo^2^+2Fc^2^)/3'
_refine_ls_weighting_scheme calc
_refine_ls_wR_factor_gt 0.0616
_refine_ls_wR_factor_ref 0.0691
_reflns_number_gt 9738
_reflns_number_total 13051
_reflns_threshold_expression >2sigma(I)
_cod_data_source_file om900191j_si_003.cif
_cod_data_source_block 080401a_0m_(8)
_cod_depositor_comments
;
The following automatic conversions were performed:

'_symmetry_cell_setting' value 'Triclinic' changed to 'triclinic'
according to /home/saulius/struct/CIF-dictionaries/cif_core.dic
dictionary named 'cif_core.dic' version 2.4.2 from 2011-04-26.

Automatic conversion script
Id: cif_fix_values 1715 2011-07-08 13:25:40Z adriana 
;
_cod_original_sg_symbol_H-M P-1
_cod_database_code 4069437

loop_
_symmetry_equiv_pos_as_xyz
'x, y, z'
'-x, -y, -z'

loop_
_atom_site_label
_atom_site_type_symbol
_atom_site_fract_x
_atom_site_fract_y
_atom_site_fract_z
_atom_site_U_iso_or_equiv
_atom_site_adp_type
_atom_site_occupancy
_atom_site_symmetry_multiplicity
_atom_site_calc_flag
_atom_site_refinement_flags
Yb1 Yb 0.918452(16) 0.873859(12) 0.473026(9) 0.03100(5) Uani 1 1 d .
Yb2 Yb 0.527567(16) 0.130105(12) 0.044679(10) 0.03292(6) Uani 1 1 d .
N2 N 1.0584(3) 0.7929(2) 0.37926(19) 0.0368(8) Uani 1 1 d .
N5 N 0.7449(3) 0.1863(2) 0.00864(19) 0.0384(8) Uani 1 1 d .
N1 N 0.8256(3) 0.8045(2) 0.35188(19) 0.0396(8) Uani 1 1 d .
N4 N 0.6821(3) 0.2034(3) 0.1445(2) 0.0436(9) Uani 1 1 d .
Si5 Si 0.81369(12) 0.23047(10) 0.11044(7) 0.0449(3) Uani 1 1 d .
Si1 Si 0.92973(12) 0.75957(9) 0.30107(7) 0.0443(3) Uani 1 1 d .
N6 N 0.4109(3) 0.2263(2) 0.05132(19) 0.0369(8) Uani 1 1 d .
Si6 Si 0.71091(11) 0.06272(9) -0.06408(7) 0.0384(3) Uani 1 1 d .
C9 C 1.0993(4) 0.7081(3) 0.3749(2) 0.0423(10) Uani 1 1 d .
C1 C 0.7056(4) 0.7955(3) 0.3149(2) 0.0424(10) Uani 1 1 d .
C23 C 0.6879(4) 0.2241(4) 0.2239(3) 0.0479(11) Uani 1 1 d .
C31 C 0.7744(4) 0.2640(3) -0.0176(2) 0.0412(10) Uani 1 1 d .
C36 C 0.7015(5) 0.3250(3) -0.0103(3) 0.0554(13) Uani 1 1 d .
H36 H 0.6314 0.3156 0.0106 0.066 Uiso 1 1 calc R
C2 C 0.6662(4) 0.8779(4) 0.3318(3) 0.0522(12) Uani 1 1 d .
H2 H 0.7207 0.9401 0.3660 0.063 Uiso 1 1 calc R
C32 C 0.8795(5) 0.2806(4) -0.0475(3) 0.0615(14) Uani 1 1 d .
H32 H 0.9314 0.2413 -0.0516 0.074 Uiso 1 1 calc R
C38 C 0.6768(5) 0.0575(4) -0.1619(3) 0.0575(13) Uani 1 1 d .
H38A H 0.6328 -0.0097 -0.1988 0.086 Uiso 1 1 calc R
H38B H 0.7536 0.0803 -0.1758 0.086 Uiso 1 1 calc R
H38C H 0.6263 0.0991 -0.1618 0.086 Uiso 1 1 calc R
C6 C 0.6214(5) 0.7040(4) 0.2621(3) 0.0588(13) Uani 1 1 d .
H6 H 0.6450 0.6469 0.2486 0.071 Uiso 1 1 calc R
C37 C 0.8327(4) 0.0031(4) -0.0624(3) 0.0601(14) Uani 1 1 d .
H37A H 0.8566 0.0084 -0.0113 0.090 Uiso 1 1 calc R
H37B H 0.9040 0.0355 -0.0762 0.090 Uiso 1 1 calc R
H37C H 0.8009 -0.0657 -0.0989 0.090 Uiso 1 1 calc R
N3 N 0.8266(3) 0.7882(3) 0.53115(19) 0.0408(8) Uani 1 1 d .
Si8 Si 0.40965(14) 0.31914(10) 0.13839(8) 0.0521(3) Uani 1 1 d .
Si7 Si 0.32928(12) 0.20805(10) -0.03487(7) 0.0448(3) Uani 1 1 d .
Si3 Si 0.67550(13) 0.70711(10) 0.49583(8) 0.0531(3) Uani 1 1 d .
Si4 Si 0.92047(13) 0.80740(10) 0.61353(8) 0.0488(3) Uani 1 1 d .
C10 C 1.1867(5) 0.6825(4) 0.3332(3) 0.0653(15) Uani 1 1 d .
H10 H 1.2198 0.7193 0.3074 0.078 Uiso 1 1 calc R
C14 C 1.0498(5) 0.6524(4) 0.4118(3) 0.0630(14) Uani 1 1 d .
H14 H 0.9899 0.6681 0.4401 0.076 Uiso 1 1 calc R
C18 C 1.0738(5) 0.8963(4) 0.6219(3) 0.0700(16) Uani 1 1 d .
H18A H 1.1034 0.8698 0.5752 0.105 Uiso 1 1 calc R
H18B H 1.1334 0.9057 0.6653 0.105 Uiso 1 1 calc R
H18C H 1.0628 0.9589 0.6294 0.105 Uiso 1 1 calc R
C3 C 0.5480(5) 0.8702(4) 0.2992(3) 0.0687(15) Uani 1 1 d .
H3 H 0.5236 0.9269 0.3122 0.082 Uiso 1 1 calc R
C5 C 0.5034(5) 0.6973(4) 0.2297(3) 0.0647(14) Uani 1 1 d .
H5 H 0.4485 0.6355 0.1949 0.078 Uiso 1 1 calc R
C24 C 0.7406(5) 0.3186(4) 0.2839(3) 0.0625(14) Uani 1 1 d .
H24 H 0.7790 0.3709 0.2729 0.075 Uiso 1 1 calc R
C28 C 0.6339(5) 0.1503(4) 0.2444(3) 0.0650(15) Uani 1 1 d .
H28 H 0.5989 0.0858 0.2056 0.078 Uiso 1 1 calc R
C4 C 0.4659(5) 0.7795(4) 0.2477(3) 0.0636(15) Uani 1 1 d .
H4 H 0.3863 0.7743 0.2256 0.076 Uiso 1 1 calc R
C19 C 0.8676(5) 0.8659(4) 0.7051(3) 0.0714(16) Uani 1 1 d .
H19A H 0.8317 0.9151 0.7025 0.107 Uiso 1 1 calc R
H19B H 0.9377 0.8968 0.7484 0.107 Uiso 1 1 calc R
H19C H 0.8063 0.8159 0.7115 0.107 Uiso 1 1 calc R
C27 C 0.6298(6) 0.1683(5) 0.3201(3) 0.0809(18) Uani 1 1 d .
H27 H 0.5911 0.1164 0.3315 0.097 Uiso 1 1 calc R
C35 C 0.7313(6) 0.4006(4) -0.0336(4) 0.0756(17) Uani 1 1 d .
H35 H 0.6815 0.4416 -0.0282 0.091 Uiso 1 1 calc R
C8 C 0.8828(5) 0.6238(4) 0.2392(3) 0.0700(16) Uani 1 1 d .
H8A H 0.8612 0.5890 0.2702 0.105 Uiso 1 1 calc R
H8B H 0.9509 0.6071 0.2167 0.105 Uiso 1 1 calc R
H8C H 0.8120 0.6050 0.1986 0.105 Uiso 1 1 calc R
C7 C 0.9699(5) 0.8207(4) 0.2363(3) 0.0745(17) Uani 1 1 d .
H7A H 0.8998 0.7971 0.1940 0.112 Uiso 1 1 calc R
H7B H 1.0403 0.8052 0.2163 0.112 Uiso 1 1 calc R
H7C H 0.9902 0.8914 0.2652 0.112 Uiso 1 1 calc R
C40 C 0.1567(4) 0.1610(4) -0.0490(3) 0.0715(16) Uani 1 1 d .
H40A H 0.1350 0.1047 -0.0376 0.107 Uiso 1 1 calc R
H40B H 0.1183 0.1416 -0.1019 0.107 Uiso 1 1 calc R
H40C H 0.1280 0.2125 -0.0150 0.107 Uiso 1 1 calc R
C41 C 0.3626(6) 0.3206(4) -0.0540(4) 0.0834(19) Uani 1 1 d .
H41A H 0.3280 0.3679 -0.0202 0.125 Uiso 1 1 calc R
H41B H 0.3257 0.3017 -0.1070 0.125 Uiso 1 1 calc R
H41C H 0.4512 0.3500 -0.0446 0.125 Uiso 1 1 calc R
C17 C 0.9516(6) 0.6927(4) 0.6102(4) 0.089(2) Uani 1 1 d .
H17A H 0.9568 0.6520 0.5585 0.134 Uiso 1 1 calc R
H17B H 0.8850 0.6564 0.6249 0.134 Uiso 1 1 calc R
H17C H 1.0289 0.7107 0.6455 0.134 Uiso 1 1 calc R
C21 C 0.6143(6) 0.6606(5) 0.5654(4) 0.097(2) Uani 1 1 d .
H21A H 0.6713 0.6324 0.5822 0.146 Uiso 1 1 calc R
H21B H 0.5344 0.6108 0.5403 0.146 Uiso 1 1 calc R
H21C H 0.6056 0.7147 0.6095 0.146 Uiso 1 1 calc R
C39 C 0.3730(6) 0.1096(4) -0.1120(3) 0.0813(18) Uani 1 1 d .
H39A H 0.4623 0.1265 -0.1035 0.122 Uiso 1 1 calc R
H39B H 0.3400 0.1043 -0.1619 0.122 Uiso 1 1 calc R
H39C H 0.3393 0.0472 -0.1102 0.122 Uiso 1 1 calc R
C22 C 0.5660(5) 0.7692(4) 0.4727(3) 0.0788(17) Uani 1 1 d .
H22A H 0.5551 0.8169 0.5200 0.118 Uiso 1 1 calc R
H22B H 0.4869 0.7204 0.4435 0.118 Uiso 1 1 calc R
H22C H 0.5997 0.8023 0.4426 0.118 Uiso 1 1 calc R
C43 C 0.5546(6) 0.4254(4) 0.1729(3) 0.0865(19) Uani 1 1 d .
H43A H 0.6255 0.4032 0.1786 0.130 Uiso 1 1 calc R
H43B H 0.5531 0.4754 0.2221 0.130 Uiso 1 1 calc R
H43C H 0.5605 0.4528 0.1360 0.130 Uiso 1 1 calc R
C42 C 0.2774(7) 0.3712(5) 0.1340(4) 0.115(3) Uani 1 1 d .
H42A H 0.2821 0.3984 0.0969 0.172 Uiso 1 1 calc R
H42B H 0.2829 0.4226 0.1842 0.172 Uiso 1 1 calc R
H42C H 0.1995 0.3194 0.1186 0.172 Uiso 1 1 calc R
C20 C 0.6668(6) 0.5966(4) 0.4070(4) 0.093(2) Uani 1 1 d .
H20A H 0.7143 0.6169 0.3743 0.140 Uiso 1 1 calc R
H20B H 0.5814 0.5627 0.3796 0.140 Uiso 1 1 calc R
H20C H 0.7003 0.5528 0.4208 0.140 Uiso 1 1 calc R
C44 C 0.3956(6) 0.2721(5) 0.2134(3) 0.0836(19) Uani 1 1 d .
H44A H 0.3178 0.2200 0.1979 0.125 Uiso 1 1 calc R
H44B H 0.3984 0.3252 0.2620 0.125 Uiso 1 1 calc R
H44C H 0.4633 0.2466 0.2192 0.125 Uiso 1 1 calc R
C26 C 0.6816(6) 0.2606(5) 0.3778(3) 0.0734(17) Uani 1 1 d .
H26 H 0.6796 0.2726 0.4290 0.088 Uiso 1 1 calc R
C25 C 0.7370(6) 0.3365(5) 0.3606(3) 0.0742(17) Uani 1 1 d .
H25 H 0.7725 0.4005 0.4001 0.089 Uiso 1 1 calc R
C29 C 0.9074(5) 0.3629(4) 0.1492(3) 0.0730(16) Uani 1 1 d .
H29A H 0.8530 0.4018 0.1493 0.110 Uiso 1 1 calc R
H29B H 0.9654 0.3703 0.1172 0.110 Uiso 1 1 calc R
H29C H 0.9524 0.3852 0.2013 0.110 Uiso 1 1 calc R
C30 C 0.9209(5) 0.1642(5) 0.1286(3) 0.0787(18) Uani 1 1 d .
H30A H 0.9568 0.1934 0.1832 0.118 Uiso 1 1 calc R
H30B H 0.9861 0.1697 0.1008 0.118 Uiso 1 1 calc R
H30C H 0.8752 0.0955 0.1113 0.118 Uiso 1 1 calc R
C34 C 0.8333(6) 0.4144(4) -0.0644(4) 0.0819(19) Uani 1 1 d .
H34 H 0.8525 0.4644 -0.0807 0.098 Uiso 1 1 calc R
C33 C 0.9077(6) 0.3556(4) -0.0714(4) 0.0837(19) Uani 1 1 d .
H33 H 0.9776 0.3658 -0.0924 0.100 Uiso 1 1 calc R
C11 C 1.2268(6) 0.6038(4) 0.3288(4) 0.0828(19) Uani 1 1 d .
H11 H 1.2873 0.5882 0.3010 0.099 Uiso 1 1 calc R
C12 C 1.1771(7) 0.5489(4) 0.3655(5) 0.101(2) Uani 1 1 d .
H12 H 1.2030 0.4950 0.3624 0.121 Uiso 1 1 calc R
C13 C 1.0896(7) 0.5728(4) 0.4067(4) 0.092(2) Uani 1 1 d .
H13 H 1.0561 0.5350 0.4317 0.110 Uiso 1 1 calc R
O2 O 0.5856(2) 0.00648(19) -0.04391(15) 0.0352(6) Uani 1 1 d .
Si2 Si 1.17957(11) 0.90852(9) 0.42513(7) 0.0361(3) Uani 1 1 d .
C15 C 1.2497(5) 0.9549(4) 0.3592(3) 0.0595(14) Uani 1 1 d .
H15A H 1.1888 0.9707 0.3321 0.089 Uiso 1 1 calc R
H15B H 1.2769 0.9047 0.3225 0.089 Uiso 1 1 calc R
H15C H 1.3198 1.0133 0.3887 0.089 Uiso 1 1 calc R
C16 C 1.3081(4) 0.9006(4) 0.4872(3) 0.0576(13) Uani 1 1 d .
H16A H 1.3636 0.9662 0.5201 0.086 Uiso 1 1 calc R
H16B H 1.3532 0.8617 0.4551 0.086 Uiso 1 1 calc R
H16C H 1.2743 0.8699 0.5186 0.086 Uiso 1 1 calc R
O1 O 1.1033(2) 0.97967(18) 0.47619(14) 0.0320(6) Uani 1 1 d .

loop_
_atom_site_aniso_label
_atom_site_aniso_U_11
_atom_site_aniso_U_22
_atom_site_aniso_U_33
_atom_site_aniso_U_23
_atom_site_aniso_U_13
_atom_site_aniso_U_12
Yb1 0.03542(11) 0.02618(10) 0.03362(10) 0.01353(8) 0.01148(8) 0.01097(8)
Yb2 0.03113(11) 0.02920(10) 0.03810(10) 0.01298(8) 0.01008(8) 0.01073(8)
N2 0.043(2) 0.0272(18) 0.0408(19) 0.0124(16) 0.0133(16) 0.0153(16)
N5 0.039(2) 0.0315(19) 0.045(2) 0.0169(17) 0.0125(16) 0.0091(16)
N1 0.042(2) 0.035(2) 0.0384(19) 0.0136(16) 0.0069(16) 0.0113(17)
N4 0.040(2) 0.047(2) 0.040(2) 0.0163(18) 0.0097(17) 0.0127(18)
Si5 0.0363(7) 0.0444(8) 0.0465(7) 0.0151(6) 0.0042(6) 0.0101(6)
Si1 0.0493(8) 0.0396(7) 0.0361(6) 0.0088(6) 0.0099(6) 0.0136(6)
N6 0.034(2) 0.036(2) 0.0429(19) 0.0150(17) 0.0129(16) 0.0173(16)
Si6 0.0368(7) 0.0356(7) 0.0456(7) 0.0180(6) 0.0181(6) 0.0120(6)
C9 0.047(3) 0.029(2) 0.049(3) 0.011(2) 0.015(2) 0.016(2)
C1 0.045(3) 0.043(3) 0.039(2) 0.020(2) 0.010(2) 0.010(2)
C23 0.043(3) 0.053(3) 0.043(3) 0.017(2) 0.005(2) 0.016(2)
C31 0.039(3) 0.034(2) 0.049(3) 0.019(2) 0.009(2) 0.008(2)
C36 0.051(3) 0.043(3) 0.077(3) 0.031(3) 0.016(3) 0.012(2)
C2 0.042(3) 0.040(3) 0.064(3) 0.016(2) 0.004(2) 0.009(2)
C32 0.058(3) 0.049(3) 0.087(4) 0.033(3) 0.035(3) 0.019(3)
C38 0.063(3) 0.063(3) 0.051(3) 0.028(3) 0.020(3) 0.018(3)
C6 0.052(3) 0.049(3) 0.059(3) 0.010(3) -0.001(3) 0.015(3)
C37 0.044(3) 0.051(3) 0.083(4) 0.022(3) 0.024(3) 0.020(3)
N3 0.044(2) 0.041(2) 0.045(2) 0.0244(18) 0.0156(17) 0.0143(18)
Si8 0.0567(9) 0.0457(8) 0.0512(8) 0.0123(7) 0.0188(7) 0.0237(7)
Si7 0.0416(7) 0.0503(8) 0.0490(7) 0.0243(6) 0.0124(6) 0.0198(6)
Si3 0.0511(9) 0.0508(8) 0.0586(8) 0.0298(7) 0.0159(7) 0.0063(7)
Si4 0.0510(8) 0.0555(8) 0.0569(8) 0.0383(7) 0.0176(7) 0.0194(7)
C10 0.076(4) 0.044(3) 0.086(4) 0.028(3) 0.037(3) 0.029(3)
C14 0.076(4) 0.051(3) 0.077(4) 0.034(3) 0.031(3) 0.030(3)
C18 0.053(3) 0.090(4) 0.075(4) 0.052(3) 0.010(3) 0.010(3)
C3 0.049(3) 0.068(4) 0.097(4) 0.041(4) 0.012(3) 0.024(3)
C5 0.050(3) 0.063(4) 0.059(3) 0.015(3) -0.003(3) 0.006(3)
C24 0.069(4) 0.057(3) 0.049(3) 0.017(3) 0.009(3) 0.012(3)
C28 0.088(4) 0.057(3) 0.050(3) 0.021(3) 0.025(3) 0.023(3)
C4 0.041(3) 0.086(4) 0.072(4) 0.046(3) 0.008(3) 0.015(3)
C19 0.092(4) 0.086(4) 0.054(3) 0.042(3) 0.024(3) 0.034(4)
C27 0.116(5) 0.072(4) 0.064(4) 0.037(3) 0.033(4) 0.025(4)
C35 0.077(4) 0.052(3) 0.108(5) 0.048(4) 0.009(4) 0.021(3)
C8 0.066(4) 0.051(3) 0.065(3) -0.001(3) 0.013(3) 0.017(3)
C7 0.069(4) 0.107(5) 0.057(3) 0.048(3) 0.016(3) 0.021(4)
C40 0.044(3) 0.100(5) 0.085(4) 0.056(4) 0.008(3) 0.021(3)
C41 0.082(4) 0.096(5) 0.104(5) 0.074(4) 0.024(4) 0.029(4)
C17 0.102(5) 0.097(5) 0.121(5) 0.082(5) 0.037(4) 0.055(4)
C21 0.066(4) 0.120(6) 0.111(5) 0.077(5) 0.025(4) -0.011(4)
C39 0.099(5) 0.092(5) 0.049(3) 0.016(3) 0.012(3) 0.052(4)
C22 0.052(4) 0.088(5) 0.094(4) 0.039(4) 0.013(3) 0.021(3)
C43 0.106(5) 0.043(3) 0.072(4) -0.001(3) 0.014(4) 0.005(3)
C42 0.110(6) 0.119(6) 0.111(6) 0.013(5) 0.040(5) 0.086(5)
C20 0.095(5) 0.051(4) 0.092(5) 0.007(3) 0.023(4) -0.006(3)
C44 0.093(5) 0.094(5) 0.055(3) 0.026(3) 0.030(3) 0.019(4)
C26 0.090(5) 0.094(5) 0.046(3) 0.030(3) 0.020(3) 0.046(4)
C25 0.086(4) 0.074(4) 0.045(3) 0.005(3) 0.008(3) 0.032(4)
C29 0.063(4) 0.058(4) 0.066(4) 0.010(3) 0.008(3) -0.004(3)
C30 0.074(4) 0.111(5) 0.065(4) 0.038(4) 0.010(3) 0.054(4)
C34 0.098(5) 0.058(4) 0.100(5) 0.051(4) 0.025(4) 0.011(4)
C33 0.093(5) 0.063(4) 0.096(5) 0.041(4) 0.049(4) 0.003(4)
C11 0.087(5) 0.052(4) 0.119(5) 0.029(4) 0.045(4) 0.043(3)
C12 0.118(6) 0.049(4) 0.151(7) 0.043(4) 0.031(5) 0.052(4)
C13 0.125(6) 0.059(4) 0.119(6) 0.057(4) 0.038(5) 0.039(4)
O2 0.0323(16) 0.0354(16) 0.0406(15) 0.0171(13) 0.0156(13) 0.0110(13)
Si2 0.0369(7) 0.0331(6) 0.0413(6) 0.0150(5) 0.0150(5) 0.0155(5)
C15 0.060(3) 0.061(3) 0.063(3) 0.028(3) 0.037(3) 0.018(3)
C16 0.042(3) 0.055(3) 0.071(3) 0.018(3) 0.013(3) 0.024(3)
O1 0.0341(15) 0.0261(14) 0.0380(15) 0.0143(12) 0.0110(12) 0.0117(12)

loop_
_atom_type_symbol
_atom_type_description
_atom_type_scat_dispersion_real
_atom_type_scat_dispersion_imag
_atom_type_scat_source
C C 0.0033 0.0016 'International Tables Vol C Tables 4.2.6.8 and 6.1.1.4'
H H 0.0000 0.0000 'International Tables Vol C Tables 4.2.6.8 and 6.1.1.4'
N N 0.0061 0.0033 'International Tables Vol C Tables 4.2.6.8 and 6.1.1.4'
Si Si 0.0817 0.0704 'International Tables Vol C Tables 4.2.6.8 and 6.1.1.4'
Yb Yb -0.3850 5.5486 'International Tables Vol C Tables 4.2.6.8 and 6.1.1.4'
O O 0.0106 0.0060 'International Tables Vol C Tables 4.2.6.8 and 6.1.1.4'

loop_
_geom_angle_atom_site_label_1
_geom_angle_atom_site_label_2
_geom_angle_atom_site_label_3
_geom_angle
_geom_angle_site_symmetry_1
_geom_angle_site_symmetry_3
N1 Yb1 O1 107.01(11) . 2_776
N1 Yb1 N3 109.47(13) . .
O1 Yb1 N3 108.52(11) 2_776 .
N1 Yb1 O1 102.87(11) . .
O1 Yb1 O1 75.01(10) 2_776 .
N3 Yb1 O1 144.27(11) . .
N1 Yb1 N2 67.27(12) . .
O1 Yb1 N2 134.34(10) 2_776 .
N3 Yb1 N2 116.09(11) . .
O1 Yb1 N2 63.42(9) . .
N1 Yb1 Yb1 108.87(9) . 2_776
O1 Yb1 Yb1 38.77(7) 2_776 2_776
N3 Yb1 Yb1 136.11(9) . 2_776
O1 Yb1 Yb1 36.24(6) . 2_776
N2 Yb1 Yb1 97.91(7) . 2_776
N4 Yb2 O2 109.12(12) . 2_655
N4 Yb2 N6 109.99(13) . .
O2 Yb2 N6 108.65(11) 2_655 .
N4 Yb2 O2 104.72(11) . .
O2 Yb2 O2 74.86(10) 2_655 .
N6 Yb2 O2 141.10(11) . .
N4 Yb2 N5 67.35(11) . .
O2 Yb2 N5 134.95(10) 2_655 .
N6 Yb2 N5 114.62(11) . .
O2 Yb2 N5 63.90(10) . .
N4 Yb2 Yb2 111.40(9) . 2_655
O2 Yb2 Yb2 38.54(7) 2_655 2_655
N6 Yb2 Yb2 134.31(9) . 2_655
O2 Yb2 Yb2 36.33(6) . 2_655
N5 Yb2 Yb2 98.60(7) . 2_655
C9 N2 Si2 113.7(3) . .
C9 N2 Si1 112.9(3) . .
Si2 N2 Si1 125.60(18) . .
C9 N2 Yb1 126.0(2) . .
Si2 N2 Yb1 88.77(13) . .
Si1 N2 Yb1 85.91(13) . .
C31 N5 Si6 115.9(3) . .
C31 N5 Si5 112.6(3) . .
Si6 N5 Si5 125.49(19) . .
C31 N5 Yb2 122.2(3) . .
Si6 N5 Yb2 88.42(13) . .
Si5 N5 Yb2 86.10(13) . .
C1 N1 Si1 122.5(3) . .
C1 N1 Yb1 131.4(3) . .
Si1 N1 Yb1 106.07(17) . .
C23 N4 Si5 121.8(3) . .
C23 N4 Yb2 131.8(3) . .
Si5 N4 Yb2 106.31(16) . .
N4 Si5 N5 100.16(17) . .
N4 Si5 C29 117.3(2) . .
N5 Si5 C29 108.5(2) . .
N4 Si5 C30 110.4(2) . .
N5 Si5 C30 113.9(2) . .
C29 Si5 C30 106.7(3) . .
N1 Si1 N2 100.71(16) . .
N1 Si1 C8 117.3(2) . .
N2 Si1 C8 109.0(2) . .
N1 Si1 C7 110.4(2) . .
N2 Si1 C7 113.1(2) . .
C8 Si1 C7 106.4(3) . .
Si7 N6 Si8 122.27(19) . .
Si7 N6 Yb2 115.91(17) . .
Si8 N6 Yb2 121.72(17) . .
O2 Si6 N5 100.79(15) . .
O2 Si6 C37 110.75(19) . .
N5 Si6 C37 116.1(2) . .
O2 Si6 C38 111.30(19) . .
N5 Si6 C38 110.6(2) . .
C37 Si6 C38 107.3(2) . .
C10 C9 C14 118.7(4) . .
C10 C9 N2 120.6(4) . .
C14 C9 N2 120.6(4) . .
C2 C1 C6 117.1(4) . .
C2 C1 N1 120.7(4) . .
C6 C1 N1 122.2(4) . .
C28 C23 C24 116.3(4) . .
C28 C23 N4 120.5(4) . .
C24 C23 N4 123.0(4) . .
C36 C31 C32 118.5(4) . .
C36 C31 N5 120.8(4) . .
C32 C31 N5 120.6(4) . .
C31 C36 C35 120.8(5) . .
C1 C2 C3 121.6(5) . .
C31 C32 C33 120.1(5) . .
C5 C6 C1 120.8(5) . .
Si4 N3 Si3 123.37(19) . .
Si4 N3 Yb1 112.79(18) . .
Si3 N3 Yb1 123.82(18) . .
N6 Si8 C43 110.8(2) . .
N6 Si8 C44 110.5(2) . .
C43 Si8 C44 108.7(3) . .
N6 Si8 C42 114.1(2) . .
C43 Si8 C42 106.1(3) . .
C44 Si8 C42 106.3(3) . .
N6 Si7 C40 114.6(2) . .
N6 Si7 C39 106.4(2) . .
C40 Si7 C39 106.1(3) . .
N6 Si7 C41 114.6(2) . .
C40 Si7 C41 106.2(3) . .
C39 Si7 C41 108.5(3) . .
N3 Si3 C20 110.4(2) . .
N3 Si3 C22 110.5(2) . .
C20 Si3 C22 108.8(3) . .
N3 Si3 C21 113.8(2) . .
C20 Si3 C21 106.6(3) . .
C22 Si3 C21 106.4(3) . .
N3 Si4 C17 113.4(3) . .
N3 Si4 C19 115.6(2) . .
C17 Si4 C19 107.8(3) . .
N3 Si4 C18 105.6(2) . .
C17 Si4 C18 107.2(3) . .
C19 Si4 C18 106.7(3) . .
C9 C10 C11 121.5(5) . .
C9 C14 C13 119.6(5) . .
C4 C3 C2 120.6(5) . .
C4 C5 C6 121.2(5) . .
C23 C24 C25 121.1(5) . .
C23 C28 C27 122.6(5) . .
C5 C4 C3 118.7(5) . .
C26 C27 C28 120.3(6) . .
C34 C35 C36 119.8(5) . .
C27 C26 C25 119.5(5) . .
C26 C25 C24 120.3(5) . .
C35 C34 C33 120.5(5) . .
C34 C33 C32 120.2(5) . .
C12 C11 C10 119.4(6) . .
C13 C12 C11 119.9(5) . .
C12 C13 C14 120.9(6) . .
Si6 O2 Yb2 147.28(16) . 2_655
Si6 O2 Yb2 105.72(13) . .
Yb2 O2 Yb2 105.14(10) 2_655 .
O1 Si2 N2 100.13(15) . .
O1 Si2 C15 111.71(19) . .
N2 Si2 C15 115.5(2) . .
O1 Si2 C16 112.25(18) . .
N2 Si2 C16 110.48(19) . .
C15 Si2 C16 106.9(2) . .
Si2 O1 Yb1 147.56(15) . 2_776
Si2 O1 Yb1 105.89(13) . .
Yb1 O1 Yb1 104.99(10) 2_776 .

loop_
_geom_bond_atom_site_label_1
_geom_bond_atom_site_label_2
_geom_bond_distance
_geom_bond_site_symmetry_2
Yb1 N1 2.162(3) .
Yb1 O1 2.167(2) 2_776
Yb1 N3 2.191(3) .
Yb1 O1 2.296(3) .
Yb1 N2 2.659(3) .
Yb1 Yb1 3.5409(4) 2_776
Yb2 N4 2.164(3) .
Yb2 O2 2.175(3) 2_655
Yb2 N6 2.194(3) .
Yb2 O2 2.287(3) .
Yb2 N5 2.655(3) .
Yb2 Yb2 3.5437(4) 2_655
N2 C9 1.467(5) .
N2 Si2 1.777(4) .
N2 Si1 1.801(4) .
N5 C31 1.456(5) .
N5 Si6 1.778(3) .
N5 Si5 1.814(3) .
N1 C1 1.419(5) .
N1 Si1 1.707(4) .
N4 C23 1.421(5) .
N4 Si5 1.710(4) .
Si5 C29 1.853(5) .
Si5 C30 1.859(5) .
Si1 C8 1.855(5) .
Si1 C7 1.866(5) .
N6 Si7 1.699(3) .
N6 Si8 1.724(3) .
Si6 O2 1.639(3) .
Si6 C37 1.841(5) .
Si6 C38 1.849(4) .
C9 C10 1.368(6) .
C9 C14 1.373(6) .
C1 C2 1.379(6) .
C1 C6 1.396(6) .
C23 C28 1.374(6) .
C23 C24 1.385(6) .
C31 C36 1.375(6) .
C31 C32 1.383(6) .
C36 C35 1.389(6) .
C2 C3 1.379(6) .
C32 C33 1.388(7) .
C6 C5 1.380(7) .
N3 Si4 1.695(4) .
N3 Si3 1.734(4) .
Si8 C43 1.852(6) .
Si8 C44 1.859(5) .
Si8 C42 1.877(6) .
Si7 C40 1.861(5) .
Si7 C39 1.866(5) .
Si7 C41 1.873(5) .
Si3 C20 1.847(6) .
Si3 C22 1.863(6) .
Si3 C21 1.867(5) .
Si4 C17 1.866(5) .
Si4 C19 1.867(5) .
Si4 C18 1.877(5) .
C10 C11 1.373(7) .
C14 C13 1.381(7) .
C3 C4 1.373(7) .
C5 C4 1.362(7) .
C24 C25 1.395(7) .
C28 C27 1.379(7) .
C27 C26 1.348(8) .
C35 C34 1.357(8) .
C26 C25 1.365(8) .
C34 C33 1.361(8) .
C11 C12 1.361(8) .
C12 C13 1.358(9) .
O2 Yb2 2.175(3) 2_655
Si2 O1 1.641(3) .
Si2 C15 1.839(4) .
Si2 C16 1.851(5) .
O1 Yb1 2.167(2) 2_776
